data_7709070
loop_
_publ_author_name
'Dong, Hui-Ming'
'Liu, Zhong-Yi'
'Tang, Hui-Min'
'Yang, En-Cui'
'Zhang, Yi-Quan'
'Zhao, Xiao-Jun'

_publ_section_title
;
 Slow relaxations of Dy(III) single-ion magnets dominated by simultaneous
 binding of chelating ligands in low-symmetry ligand-fields
;
_journal_name_full 'Dalton Transactions'
_journal_paper_doi 10.1039/D1DT03637H
_journal_year 2022
_chemical_formula_sum 'C38 H28 Dy N7 O7'
_chemical_formula_weight 857.17
_space_group_crystal_system monoclinic
_space_group_IT_number 15
_space_group_name_Hall '-C 2yc'
_space_group_name_H-M_alt 'C 1 2/c 1'
_atom_sites_solution_hydrogens geom
_audit_creation_method SHELXL-2013
_audit_update_record
;
2016-09-23 deposited with the CCDC.	2021-12-08 downloaded from the CCDC.
;
_cell_angle_alpha 90
_cell_angle_beta 119.103(3)
_cell_angle_gamma 90
_cell_formula_units_Z 4
_cell_length_a 14.948(3)
_cell_length_b 19.059(4)
_cell_length_c 14.435(4)
_cell_measurement_reflns_used 4506
_cell_measurement_temperature 296(2)
_cell_measurement_theta_max 25.48
_cell_measurement_theta_min 2.94
_cell_volume 3593.2(14)
_computing_cell_refinement 'Bruker SMART'
_computing_data_collection 'Bruker SMART'
_computing_data_reduction 'Bruker SAINT'
_computing_molecular_graphics 'Bruker SHELXTL'
_computing_publication_material 'Bruker SHELXTL'
_computing_structure_refinement 'SHELXL-2013 (Sheldrick, 2013)'
_computing_structure_solution 'Bruker SHELXTL'
_diffrn_ambient_temperature 296(2)
_diffrn_measured_fraction_theta_full 0.999
_diffrn_measured_fraction_theta_max 1.000
_diffrn_measurement_device_type 'CCD area detector'
_diffrn_measurement_method 'phi and omega scans'
_diffrn_radiation_type MoK\a
_diffrn_radiation_wavelength 0.71073
_diffrn_reflns_av_R_equivalents 0.0296
_diffrn_reflns_av_unetI/netI 0.0359
_diffrn_reflns_Laue_measured_fraction_full 0.999
_diffrn_reflns_Laue_measured_fraction_max 1.000
_diffrn_reflns_limit_h_max 18
_diffrn_reflns_limit_h_min -18
_diffrn_reflns_limit_k_max 23
_diffrn_reflns_limit_k_min -10
_diffrn_reflns_limit_l_max 17
_diffrn_reflns_limit_l_min -18
_diffrn_reflns_number 10301
_diffrn_reflns_point_group_measured_fraction_full 0.999
_diffrn_reflns_point_group_measured_fraction_max 1.000
_diffrn_reflns_theta_full 25.242
_diffrn_reflns_theta_max 26.497
_diffrn_reflns_theta_min 1.890
_exptl_absorpt_coefficient_mu 2.139
_exptl_absorpt_correction_type multi-scan
_exptl_absorpt_process_details SADABS
_exptl_crystal_colour YELLOW
_exptl_crystal_density_diffrn 1.584
_exptl_crystal_density_meas ?
_exptl_crystal_description BLOCK
_exptl_crystal_F_000 1708
_exptl_crystal_size_max 0.220
_exptl_crystal_size_mid 0.210
_exptl_crystal_size_min 0.180
_exptl_transmission_factor_max 0.699
_exptl_transmission_factor_min 0.650
_refine_diff_density_max 1.040
_refine_diff_density_min -0.604
_refine_diff_density_rms 0.110
_refine_ls_extinction_method none
_refine_ls_goodness_of_fit_ref 1.061
_refine_ls_hydrogen_treatment constr
_refine_ls_matrix_type full
_refine_ls_number_parameters 259
_refine_ls_number_reflns 3721
_refine_ls_number_restraints 66
_refine_ls_restrained_S_all 1.068
_refine_ls_R_factor_all 0.0392
_refine_ls_R_factor_gt 0.0331
_refine_ls_shift/su_max 0.001
_refine_ls_shift/su_mean 0.000
_refine_ls_structure_factor_coef Fsqd
_refine_ls_weighting_details
; 
 w=1/[\s^2^(Fo^2^)+(0.0594P)^2^+8.0359P] 
 where P=(Fo^2^+2Fc^2^)/3 
;
_refine_ls_weighting_scheme calc
_refine_ls_wR_factor_gt 0.0979
_refine_ls_wR_factor_ref 0.1008
_reflns_Friedel_coverage 0.000
_reflns_number_gt 3320
_reflns_number_total 3721
_reflns_threshold_expression 'I > 2\s(I)'
_cod_data_source_file d1dt03637h2.cif
_cod_data_source_block 160627a
_cod_depositor_comments
;
The following automatic conversions were performed:

data item '_exptl_absorpt_correction_type' value 'MULTI-SCAN' was
changed to 'multi-scan' in accordance with the
/home/data/users/saulius/crontab/automatic-downloads/rss-feeds/RSC/lib/dictionaries/cif_core.dic
dictionary named 'cif_core.dic' version 2.4.2 last updated on
2011-04-26.

data item '_exptl_crystal_density_meas' value 'NONE' was changed to
'?' -- the value is perceived as not measured.

Automatic conversion script
Id: cif_fix_values 7556 2019-12-06 15:28:31Z antanas 
;
_cod_original_sg_symbol_H-M 'C 2/c'
_cod_database_code 7709070
_shelx_space_group_comment
; 
The symmetry employed for this shelxl refinement is uniquely defined 
by the following loop, which should always be used as a source of 
symmetry information in preference to the above space-group names. 
They are only intended as comments. 
;
_shelx_estimated_absorpt_t_min 0.650
_shelx_estimated_absorpt_t_max 0.699
_shelxl_version_number 2013-2

loop_
_space_group_symop_operation_xyz
'x, y, z'
'-x, y, -z+1/2'
'x+1/2, y+1/2, z'
'-x+1/2, y+1/2, -z+1/2'
'-x, -y, -z'
'x, -y, z-1/2'
'-x+1/2, -y+1/2, -z'
'x+1/2, -y+1/2, z-1/2'

loop_
_atom_site_label
_atom_site_type_symbol
_atom_site_fract_x
_atom_site_fract_y
_atom_site_fract_z
_atom_site_U_iso_or_equiv
_atom_site_adp_type
_atom_site_occupancy
_atom_site_site_symmetry_order
_atom_site_calc_flag
_atom_site_refinement_flags_posn
_atom_site_refinement_flags_adp
_atom_site_refinement_flags_occupancy
_atom_site_disorder_assembly
_atom_site_disorder_group
Dy1 Dy 0.0000 0.39345(2) 0.2500 0.02945(11) Uani 1 2 d S T P . .
O1 O 0.1093(2) 0.44023(17) 0.2046(2) 0.0373(7) Uani 1 1 d . . . . .
O2 O 0.0483(3) 0.5180(2) 0.4306(4) 0.0640(11) Uani 1 1 d . . . . .
H2 H -0.0122 0.5066 0.4015 0.096 Uiso 1 1 calc R U . . .
N1 N 0.0938(3) 0.4916(2) 0.3727(3) 0.0391(9) Uani 1 1 d . . . . .
N2 N -0.1245(3) 0.2920(2) 0.2097(3) 0.0393(9) Uani 1 1 d . . . . .
N3 N -0.0541(3) 0.3293(2) 0.0760(3) 0.0416(9) Uani 1 1 d . . . . .
C1 C 0.2037(3) 0.4664(2) 0.2543(4) 0.0388(10) Uani 1 1 d . . . . .
C2 C 0.2707(4) 0.4532(3) 0.2138(5) 0.0516(13) Uani 1 1 d . . . . .
H2A H 0.2485 0.4270 0.1521 0.062 Uiso 1 1 calc R U . . .
C3 C 0.3695(4) 0.4792(3) 0.2657(6) 0.0636(16) Uani 1 1 d . . . . .
H3 H 0.4135 0.4694 0.2389 0.076 Uiso 1 1 calc R U . . .
C4 C 0.4038(4) 0.5189(3) 0.3551(5) 0.0634(17) Uani 1 1 d . . . . .
H4 H 0.4709 0.5353 0.3894 0.076 Uiso 1 1 calc R U . . .
C5 C 0.3389(4) 0.5345(3) 0.3945(4) 0.0530(13) Uani 1 1 d . . . . .
H5 H 0.3616 0.5629 0.4541 0.064 Uiso 1 1 calc R U . . .
C6 C 0.2388(3) 0.5081(2) 0.3459(4) 0.0402(10) Uani 1 1 d . . . . .
C7 C 0.1757(4) 0.5246(3) 0.3939(4) 0.0442(11) Uani 1 1 d . . . . .
H7 H 0.1962 0.5611 0.4427 0.053 Uiso 1 1 calc R U . . .
C8 C -0.1644(4) 0.2754(3) 0.2721(4) 0.0498(12) Uani 1 1 d . . . . .
H8 H -0.1626 0.3088 0.3199 0.060 Uiso 1 1 calc R U . . .
C9 C -0.2085(5) 0.2102(3) 0.2687(5) 0.0615(15) Uani 1 1 d . . . . .
H9 H -0.2352 0.2003 0.3136 0.074 Uiso 1 1 calc R U . . .
C10 C -0.2115(4) 0.1611(3) 0.1977(5) 0.0580(15) Uani 1 1 d . . . . .
H10 H -0.2400 0.1172 0.1947 0.070 Uiso 1 1 calc R U . . .
C11 C -0.1724(4) 0.1763(3) 0.1301(4) 0.0475(12) Uani 1 1 d . . . . .
C12 C -0.1305(3) 0.2436(2) 0.1381(4) 0.0376(10) Uani 1 1 d . . . . .
C13 C -0.0934(3) 0.2634(2) 0.0672(4) 0.0393(10) Uani 1 1 d . . . . .
C14 C -0.0206(4) 0.3471(3) 0.0087(4) 0.0529(13) Uani 1 1 d . . . . .
H14 H 0.0060 0.3919 0.0136 0.063 Uiso 1 1 calc R U . . .
C15 C -0.0235(5) 0.3022(4) -0.0680(5) 0.0666(17) Uani 1 1 d . . . . .
H15 H -0.0010 0.3174 -0.1143 0.080 Uiso 1 1 calc R U . . .
C16 C -0.0595(5) 0.2355(4) -0.0755(5) 0.0647(17) Uani 1 1 d . . . . .
H16 H -0.0593 0.2045 -0.1251 0.078 Uiso 1 1 calc R U . . .
C17 C -0.0971(4) 0.2140(3) -0.0073(4) 0.0500(13) Uani 1 1 d . . . . .
C18 C -0.1391(4) 0.1464(3) -0.0108(5) 0.0577(15) Uani 1 1 d . . . . .
H18 H -0.1411 0.1136 -0.0594 0.069 Uiso 1 1 calc R U . . .
C19 C -0.1753(5) 0.1292(3) 0.0535(5) 0.0584(15) Uani 1 1 d . . . . .
H19 H -0.2033 0.0848 0.0480 0.070 Uiso 1 1 calc R U . . .
O3 O 0.2624(9) 0.6798(7) 0.5336(10) 0.136(3) Uani 0.5 1 d D U P . .
O4 O 0.3999(10) 0.6401(7) 0.6244(12) 0.138(3) Uani 0.5 1 d D U P . .
O5 O 0.3695(10) 0.7355(7) 0.6499(11) 0.135(3) Uani 0.5 1 d D U P . .
N4 N 0.3445(10) 0.6859(7) 0.5976(12) 0.131(3) Uani 0.5 1 d D U P . .

loop_
_atom_site_aniso_label
_atom_site_aniso_U_11
_atom_site_aniso_U_22
_atom_site_aniso_U_33
_atom_site_aniso_U_23
_atom_site_aniso_U_13
_atom_site_aniso_U_12
Dy1 0.03143(17) 0.02716(17) 0.03433(17) 0.000 0.01957(13) 0.000
O1 0.0334(15) 0.0429(18) 0.0418(17) -0.0038(14) 0.0231(14) -0.0073(13)
O2 0.067(3) 0.069(3) 0.077(3) -0.035(2) 0.051(2) -0.018(2)
N1 0.042(2) 0.037(2) 0.046(2) -0.0075(17) 0.0275(18) -0.0039(17)
N2 0.040(2) 0.038(2) 0.043(2) -0.0004(17) 0.0233(18) -0.0049(16)
N3 0.047(2) 0.041(2) 0.042(2) -0.0016(17) 0.0251(18) -0.0047(18)
C1 0.034(2) 0.037(2) 0.048(3) 0.010(2) 0.023(2) 0.0033(19)
C2 0.043(3) 0.060(3) 0.062(3) 0.001(3) 0.034(3) -0.003(2)
C3 0.041(3) 0.072(4) 0.089(5) 0.013(4) 0.041(3) 0.000(3)
C4 0.031(3) 0.069(4) 0.083(4) 0.013(3) 0.022(3) -0.006(3)
C5 0.041(3) 0.049(3) 0.055(3) 0.008(2) 0.013(2) -0.010(2)
C6 0.035(2) 0.035(2) 0.047(3) 0.006(2) 0.016(2) -0.0028(19)
C7 0.047(3) 0.036(3) 0.046(3) -0.005(2) 0.020(2) -0.005(2)
C8 0.046(3) 0.055(3) 0.053(3) 0.000(2) 0.028(2) -0.006(2)
C9 0.060(3) 0.062(4) 0.069(4) 0.015(3) 0.036(3) -0.009(3)
C10 0.053(3) 0.040(3) 0.072(4) 0.010(3) 0.023(3) -0.011(2)
C11 0.041(3) 0.034(3) 0.055(3) 0.001(2) 0.014(2) -0.004(2)
C12 0.033(2) 0.032(2) 0.043(2) 0.0023(19) 0.0146(19) 0.0006(18)
C13 0.035(2) 0.037(3) 0.039(2) -0.0029(19) 0.0127(19) 0.0033(19)
C14 0.063(3) 0.057(3) 0.048(3) -0.006(2) 0.034(3) -0.014(3)
C15 0.076(4) 0.086(5) 0.057(3) -0.017(3) 0.047(3) -0.015(4)
C16 0.065(4) 0.079(5) 0.057(3) -0.022(3) 0.034(3) 0.001(3)
C17 0.045(3) 0.051(3) 0.046(3) -0.009(2) 0.015(2) 0.005(2)
C18 0.053(3) 0.043(3) 0.063(4) -0.017(3) 0.017(3) -0.001(2)
C19 0.057(3) 0.034(3) 0.069(4) -0.006(3) 0.019(3) -0.005(2)
O3 0.137(4) 0.142(5) 0.143(4) 0.005(4) 0.081(4) -0.020(4)
O4 0.138(4) 0.148(5) 0.147(4) 0.009(4) 0.084(4) -0.022(4)
O5 0.136(4) 0.149(5) 0.144(4) 0.006(4) 0.087(4) -0.020(4)
N4 0.133(4) 0.141(5) 0.142(4) 0.007(3) 0.085(3) -0.018(3)

loop_
_atom_type_symbol
_atom_type_description
_atom_type_scat_dispersion_real
_atom_type_scat_dispersion_imag
_atom_type_scat_source
C C 0.0033 0.0016 'International Tables Vol C Tables 4.2.6.8 and 6.1.1.4'
H H 0.0000 0.0000 'International Tables Vol C Tables 4.2.6.8 and 6.1.1.4'
N N 0.0061 0.0033 'International Tables Vol C Tables 4.2.6.8 and 6.1.1.4'
O O 0.0106 0.0060 'International Tables Vol C Tables 4.2.6.8 and 6.1.1.4'
Dy Dy -0.1892 4.4098 'International Tables Vol C Tables 4.2.6.8 and 6.1.1.4'

loop_
_geom_angle_atom_site_label_1
_geom_angle_atom_site_label_2
_geom_angle_atom_site_label_3
_geom_angle
_geom_angle_site_symmetry_1
_geom_angle_site_symmetry_3
_geom_angle_publ_flag
O1 Dy1 O1 132.66(16) . 2 ?
O1 Dy1 N1 74.26(12) . 2 ?
O1 Dy1 N1 70.57(12) 2 2 ?
O1 Dy1 N1 70.57(12) . . ?
O1 Dy1 N1 74.25(12) 2 . ?
N1 Dy1 N1 82.42(19) 2 . ?
O1 Dy1 N3 80.10(12) . . ?
O1 Dy1 N3 123.89(12) 2 . ?
N1 Dy1 N3 81.98(13) 2 . ?
N1 Dy1 N3 149.57(13) . . ?
O1 Dy1 N3 123.89(12) . 2 ?
O1 Dy1 N3 80.10(12) 2 2 ?
N1 Dy1 N3 149.57(13) 2 2 ?
N1 Dy1 N3 81.99(13) . 2 ?
N3 Dy1 N3 122.58(18) . 2 ?
O1 Dy1 N2 79.15(12) . 2 ?
O1 Dy1 N2 142.92(12) 2 2 ?
N1 Dy1 N2 146.09(12) 2 2 ?
N1 Dy1 N2 108.19(13) . 2 ?
N3 Dy1 N2 72.96(13) . 2 ?
N3 Dy1 N2 64.13(12) 2 2 ?
O1 Dy1 N2 142.92(12) . . ?
O1 Dy1 N2 79.15(12) 2 . ?
N1 Dy1 N2 108.19(13) 2 . ?
N1 Dy1 N2 146.09(12) . . ?
N3 Dy1 N2 64.13(12) . . ?
N3 Dy1 N2 72.96(13) 2 . ?
N2 Dy1 N2 81.23(18) 2 . ?
C1 O1 Dy1 137.0(3) . . ?
N1 O2 H2 109.5 . . ?
C7 N1 O2 111.6(4) . . ?
C7 N1 Dy1 133.2(3) . . ?
O2 N1 Dy1 115.2(3) . . ?
C8 N2 C12 117.8(4) . . ?
C8 N2 Dy1 122.8(3) . . ?
C12 N2 Dy1 117.4(3) . . ?
C14 N3 C13 117.6(4) . . ?
C14 N3 Dy1 122.9(3) . . ?
C13 N3 Dy1 116.7(3) . . ?
O1 C1 C2 119.5(5) . . ?
O1 C1 C6 122.1(4) . . ?
C2 C1 C6 118.4(4) . . ?
C3 C2 C1 120.0(6) . . ?
C3 C2 H2A 120.0 . . ?
C1 C2 H2A 120.0 . . ?
C4 C3 C2 121.5(6) . . ?
C4 C3 H3 119.2 . . ?
C2 C3 H3 119.2 . . ?
C3 C4 C5 119.7(5) . . ?
C3 C4 H4 120.1 . . ?
C5 C4 H4 120.1 . . ?
C4 C5 C6 120.7(6) . . ?
C4 C5 H5 119.6 . . ?
C6 C5 H5 119.6 . . ?
C5 C6 C1 119.6(5) . . ?
C5 C6 C7 117.8(5) . . ?
C1 C6 C7 122.6(4) . . ?
N1 C7 C6 123.5(4) . . ?
N1 C7 H7 118.3 . . ?
C6 C7 H7 118.3 . . ?
N2 C8 C9 123.1(5) . . ?
N2 C8 H8 118.5 . . ?
C9 C8 H8 118.5 . . ?
C10 C9 C8 118.4(5) . . ?
C10 C9 H9 120.8 . . ?
C8 C9 H9 120.8 . . ?
C9 C10 C11 120.6(5) . . ?
C9 C10 H10 119.7 . . ?
C11 C10 H10 119.7 . . ?
C10 C11 C12 117.1(5) . . ?
C10 C11 C19 123.6(5) . . ?
C12 C11 C19 119.2(5) . . ?
N2 C12 C11 123.0(4) . . ?
N2 C12 C13 117.5(4) . . ?
C11 C12 C13 119.5(4) . . ?
N3 C13 C17 122.7(5) . . ?
N3 C13 C12 118.3(4) . . ?
C17 C13 C12 119.0(5) . . ?
N3 C14 C15 123.2(5) . . ?
N3 C14 H14 118.4 . . ?
C15 C14 H14 118.4 . . ?
C16 C15 C14 119.8(5) . . ?
C16 C15 H15 120.1 . . ?
C14 C15 H15 120.1 . . ?
C15 C16 C17 119.5(5) . . ?
C15 C16 H16 120.3 . . ?
C17 C16 H16 120.3 . . ?
C16 C17 C13 117.2(5) . . ?
C16 C17 C18 123.9(5) . . ?
C13 C17 C18 118.9(5) . . ?
C19 C18 C17 121.7(5) . . ?
C19 C18 H18 119.2 . . ?
C17 C18 H18 119.2 . . ?
C18 C19 C11 121.6(5) . . ?
C18 C19 H19 119.2 . . ?
C11 C19 H19 119.2 . . ?
O3 N4 O4 121.5(11) . . ?
O3 N4 O5 119.9(11) . . ?
O4 N4 O5 117.2(11) . . ?

loop_
_geom_bond_atom_site_label_1
_geom_bond_atom_site_label_2
_geom_bond_distance
_geom_bond_site_symmetry_2
_geom_bond_publ_flag
Dy1 O1 2.221(3) . ?
Dy1 O1 2.221(3) 2 ?
Dy1 N1 2.488(4) 2 ?
Dy1 N1 2.488(4) . ?
Dy1 N3 2.546(4) . ?
Dy1 N3 2.546(4) 2 ?
Dy1 N2 2.546(4) 2 ?
Dy1 N2 2.547(4) . ?
O1 C1 1.331(5) . ?
O2 N1 1.402(5) . ?
O2 H2 0.8200 . ?
N1 C7 1.274(6) . ?
N2 C8 1.338(6) . ?
N2 C12 1.355(6) . ?
N3 C14 1.335(6) . ?
N3 C13 1.365(6) . ?
C1 C2 1.406(7) . ?
C1 C6 1.407(7) . ?
C2 C3 1.383(8) . ?
C2 H2A 0.9300 . ?
C3 C4 1.362(9) . ?
C3 H3 0.9300 . ?
C4 C5 1.376(9) . ?
C4 H4 0.9300 . ?
C5 C6 1.400(7) . ?
C5 H5 0.9300 . ?
C6 C7 1.450(7) . ?
C7 H7 0.9300 . ?
C8 C9 1.397(8) . ?
C8 H8 0.9300 . ?
C9 C10 1.373(9) . ?
C9 H9 0.9300 . ?
C10 C11 1.391(8) . ?
C10 H10 0.9300 . ?
C11 C12 1.408(6) . ?
C11 C19 1.409(8) . ?
C12 C13 1.431(7) . ?
C13 C17 1.410(7) . ?
C14 C15 1.383(8) . ?
C14 H14 0.9300 . ?
C15 C16 1.364(9) . ?
C15 H15 0.9300 . ?
C16 C17 1.410(8) . ?
C16 H16 0.9300 . ?
C17 C18 1.423(8) . ?
C18 C19 1.323(9) . ?
C18 H18 0.9300 . ?
C19 H19 0.9300 . ?
O3 N4 1.127(8) . ?
O4 N4 1.134(8) . ?
O5 N4 1.153(9) . ?

loop_
_geom_hbond_atom_site_label_D
_geom_hbond_atom_site_label_H
_geom_hbond_atom_site_label_A
_geom_hbond_distance_DH
_geom_hbond_distance_HA
_geom_hbond_distance_DA
_geom_hbond_angle_DHA
_geom_hbond_site_symmetry_A
O2 H2 O1 0.82 1.97 2.662(5) 141.2 2
C7 H7 O3 0.93 2.56 3.458(14) 162.2 .
C9 H9 O5 0.93 2.61 3.315(15) 132.6 5_566
C14 H14 O1 0.93 2.59 3.094(6) 114.8 .
C14 H14 O2 0.93 2.35 3.172(7) 147.4 6_565

loop_
_geom_torsion_atom_site_label_1
_geom_torsion_atom_site_label_2
_geom_torsion_atom_site_label_3
_geom_torsion_atom_site_label_4
_geom_torsion
_geom_torsion_site_symmetry_1
_geom_torsion_site_symmetry_2
_geom_torsion_site_symmetry_3
_geom_torsion_site_symmetry_4
_geom_torsion_publ_flag
Dy1 O1 C1 C2 141.6(4) . . . . ?
Dy1 O1 C1 C6 -39.3(7) . . . . ?
O1 C1 C2 C3 -179.0(5) . . . . ?
C6 C1 C2 C3 2.0(8) . . . . ?
C1 C2 C3 C4 -1.2(9) . . . . ?
C2 C3 C4 C5 -0.9(10) . . . . ?
C3 C4 C5 C6 2.3(9) . . . . ?
C4 C5 C6 C1 -1.5(8) . . . . ?
C4 C5 C6 C7 177.8(5) . . . . ?
O1 C1 C6 C5 -179.7(4) . . . . ?
C2 C1 C6 C5 -0.6(7) . . . . ?
O1 C1 C6 C7 1.0(7) . . . . ?
C2 C1 C6 C7 -179.9(5) . . . . ?
O2 N1 C7 C6 179.6(5) . . . . ?
Dy1 N1 C7 C6 -1.4(8) . . . . ?
C5 C6 C7 N1 -163.6(5) . . . . ?
C1 C6 C7 N1 15.7(8) . . . . ?
C12 N2 C8 C9 2.0(8) . . . . ?
Dy1 N2 C8 C9 -161.5(4) . . . . ?
N2 C8 C9 C10 -0.4(9) . . . . ?
C8 C9 C10 C11 -0.6(9) . . . . ?
C9 C10 C11 C12 -0.1(8) . . . . ?
C9 C10 C11 C19 -178.4(6) . . . . ?
C8 N2 C12 C11 -2.9(7) . . . . ?
Dy1 N2 C12 C11 161.6(3) . . . . ?
C8 N2 C12 C13 176.3(4) . . . . ?
Dy1 N2 C12 C13 -19.3(5) . . . . ?
C10 C11 C12 N2 1.9(7) . . . . ?
C19 C11 C12 N2 -179.8(5) . . . . ?
C10 C11 C12 C13 -177.2(5) . . . . ?
C19 C11 C12 C13 1.1(7) . . . . ?
C14 N3 C13 C17 1.7(7) . . . . ?
Dy1 N3 C13 C17 -160.0(4) . . . . ?
C14 N3 C13 C12 -179.4(5) . . . . ?
Dy1 N3 C13 C12 18.9(5) . . . . ?
N2 C12 C13 N3 0.2(6) . . . . ?
C11 C12 C13 N3 179.3(4) . . . . ?
N2 C12 C13 C17 179.1(4) . . . . ?
C11 C12 C13 C17 -1.7(7) . . . . ?
C13 N3 C14 C15 -0.3(8) . . . . ?
Dy1 N3 C14 C15 160.1(5) . . . . ?
N3 C14 C15 C16 -1.7(10) . . . . ?
C14 C15 C16 C17 2.4(10) . . . . ?
C15 C16 C17 C13 -1.1(9) . . . . ?
C15 C16 C17 C18 178.1(6) . . . . ?
N3 C13 C17 C16 -1.0(7) . . . . ?
C12 C13 C17 C16 -179.9(5) . . . . ?
N3 C13 C17 C18 179.8(4) . . . . ?
C12 C13 C17 C18 0.9(7) . . . . ?
C16 C17 C18 C19 -178.6(6) . . . . ?
C13 C17 C18 C19 0.6(8) . . . . ?
C17 C18 C19 C11 -1.2(9) . . . . ?
C10 C11 C19 C18 178.5(6) . . . . ?
C12 C11 C19 C18 0.4(8) . . . . ?
